data_7211547
loop_
_publ_author_name
'Schultheiss, Nate'
'Lorimer, Keith'
'Wolfe, Skylar'
'Desper, John'

_publ_section_title
;
 Attempted construction of minoxidil: carboxylic acid cocrystals; 7 salts
 and 1 cocrystal resulted
;
_journal_issue 3
_journal_name_full CrystEngComm
_journal_page_first 742
_journal_paper_doi 10.1039/b910136e
_journal_volume 12
_journal_year 2010
_chemical_formula_moiety
;
(C9 H15 N5 O1)3 (C7 H6 O3)2 (H2 O1)2
;
_chemical_formula_sum 'C41 H61 N15 O11'
_chemical_formula_weight 940.05
_chemical_name_systematic
;
3189-76-06 minoxidil : 4-hydroxybenzoic acid
;
_space_group_IT_number 15
_symmetry_cell_setting monoclinic
_symmetry_space_group_name_Hall '-C 2yc'
_symmetry_space_group_name_H-M 'C 1 2/c 1'
_atom_sites_solution_hydrogens geom
_atom_sites_solution_primary direct
_atom_sites_solution_secondary difmap
_audit_creation_method SHELXL-97
_cell_angle_alpha 90.00
_cell_angle_beta 102.245(2)
_cell_angle_gamma 90.00
_cell_formula_units_Z 4
_cell_length_a 17.8421(9)
_cell_length_b 11.7743(6)
_cell_length_c 21.9811(12)
_cell_measurement_reflns_used 9892
_cell_measurement_temperature 120(2)
_cell_measurement_theta_max 32.39
_cell_measurement_theta_min 2.65
_cell_volume 4512.7(4)
_computing_cell_refinement 'Bruker SMART'
_computing_data_collection 'Bruker SMART'
_computing_data_reduction 'Bruker SAINT'
_computing_molecular_graphics 'Bruker SHELXTL'
_computing_publication_material 'Bruker SHELXTL'
_computing_structure_refinement 'SHELXL-97 (Sheldrick, 1997)'
_computing_structure_solution 'SHELXS-97 (Sheldrick, 1990)'
_diffrn_ambient_temperature 120(2)
_diffrn_measured_fraction_theta_full 0.989
_diffrn_measured_fraction_theta_max 0.989
_diffrn_measurement_device_type 'CCD area detector'
_diffrn_measurement_method 'phi and omega scans'
_diffrn_radiation_monochromator graphite
_diffrn_radiation_source 'fine-focus sealed tube'
_diffrn_radiation_type MoK\a
_diffrn_radiation_wavelength 0.71073
_diffrn_reflns_av_R_equivalents 0.0275
_diffrn_reflns_av_sigmaI/netI 0.0261
_diffrn_reflns_limit_h_max 25
_diffrn_reflns_limit_h_min -26
_diffrn_reflns_limit_k_max 17
_diffrn_reflns_limit_k_min -17
_diffrn_reflns_limit_l_max 33
_diffrn_reflns_limit_l_min -33
_diffrn_reflns_number 34412
_diffrn_reflns_theta_full 32.57
_diffrn_reflns_theta_max 32.57
_diffrn_reflns_theta_min 2.09
_exptl_absorpt_coefficient_mu 0.103
_exptl_absorpt_correction_T_max 0.9797
_exptl_absorpt_correction_T_min 0.9747
_exptl_absorpt_correction_type multi-scan
_exptl_absorpt_process_details SADABS
_exptl_crystal_colour colourless
_exptl_crystal_density_diffrn 1.384
_exptl_crystal_density_method 'not measured'
_exptl_crystal_description prism
_exptl_crystal_F_000 2000
_exptl_crystal_size_max 0.25
_exptl_crystal_size_mid 0.20
_exptl_crystal_size_min 0.20
_refine_diff_density_max 0.474
_refine_diff_density_min -0.331
_refine_diff_density_rms 0.049
_refine_ls_extinction_method none
_refine_ls_goodness_of_fit_ref 1.045
_refine_ls_hydrogen_treatment mixed
_refine_ls_matrix_type full
_refine_ls_number_parameters 376
_refine_ls_number_reflns 8116
_refine_ls_number_restraints 0
_refine_ls_restrained_S_all 1.045
_refine_ls_R_factor_all 0.0560
_refine_ls_R_factor_gt 0.0425
_refine_ls_shift/su_max 0.001
_refine_ls_shift/su_mean 0.000
_refine_ls_structure_factor_coef Fsqd
_refine_ls_weighting_details 'calc w=1/[\s^2^(Fo^2^)+(0.0650P)^2^+1.5000P] where P=(Fo^2^+2Fc^2^)/3'
_refine_ls_weighting_scheme calc
_refine_ls_wR_factor_gt 0.1140
_refine_ls_wR_factor_ref 0.1228
_reflns_number_gt 6393
_reflns_number_total 8116
_reflns_threshold_expression >2sigma(I)
_cod_data_source_file b910136e.txt
_cod_data_source_block ns0801m
_cod_depositor_comments
;
The following automatic conversions were performed:

'_symmetry_cell_setting' value 'Monoclinic' changed to 'monoclinic'
according to /home/saulius/struct/CIF-dictionaries/cif_core.dic
dictionary named 'cif_core.dic' version 2.4.2 from 2011-04-26.

Automatic conversion script
Id: cif_fix_values 1891 2012-01-12 08:04:46Z andrius 
;
_cod_original_sg_symbol_H-M C2/c
_cod_database_code 7211547

loop_
_symmetry_equiv_pos_as_xyz
'x, y, z'
'-x, y, -z+1/2'
'x+1/2, y+1/2, z'
'-x+1/2, y+1/2, -z+1/2'
'-x, -y, -z'
'x, -y, z-1/2'
'-x+1/2, -y+1/2, -z'
'x+1/2, -y+1/2, z-1/2'

loop_
_atom_site_label
_atom_site_type_symbol
_atom_site_fract_x
_atom_site_fract_y
_atom_site_fract_z
_atom_site_U_iso_or_equiv
_atom_site_adp_type
_atom_site_occupancy
_atom_site_symmetry_multiplicity
_atom_site_calc_flag
_atom_site_refinement_flags
_atom_site_disorder_assembly
_atom_site_disorder_group
O1S O 0.60871(4) 0.38344(6) 0.34546(3) 0.02339(14) Uani 1 1 d . . .
H1A H 0.5716(8) 0.4008(12) 0.3140(6) 0.028 Uiso 1 1 d . . .
H1B H 0.6508(8) 0.3917(11) 0.3303(6) 0.028 Uiso 1 1 d . . .
N11 N 0.63660(4) 0.14274(7) 0.89072(4) 0.02143(15) Uani 1 1 d . . .
C12 C 0.68663(5) 0.10877(8) 0.85794(4) 0.01954(16) Uani 1 1 d . . .
N12 N 0.69718(5) -0.00142(7) 0.84915(4) 0.02547(17) Uani 1 1 d . . .
H12A H 0.6686(8) -0.0525(12) 0.8653(6) 0.031 Uiso 1 1 d . . .
H12B H 0.7265(8) -0.0248(12) 0.8281(6) 0.031 Uiso 1 1 d . . .
N13 N 0.72948(4) 0.18370(6) 0.83208(4) 0.01927(15) Uani 1 1 d . . .
O13 O 0.78626(4) 0.14164(6) 0.80408(3) 0.02107(13) Uani 1 1 d . . .
C14 C 0.72470(6) 0.29833(7) 0.84202(4) 0.02039(17) Uani 1 1 d . . .
N14 N 0.77247(6) 0.36504(7) 0.81818(4) 0.02811(19) Uani 1 1 d . . .
H14A H 0.7886(8) 0.3348(13) 0.7853(7) 0.034 Uiso 1 1 d . . .
H14B H 0.7643(8) 0.4400(13) 0.8198(6) 0.034 Uiso 1 1 d . . .
C15 C 0.67378(6) 0.33623(8) 0.87626(4) 0.02155(17) Uani 1 1 d . . .
H15 H 0.6690 0.4150 0.8839 0.026 Uiso 1 1 calc R . .
C16 C 0.62876(5) 0.25597(8) 0.89982(4) 0.01985(17) Uani 1 1 d . . .
N21 N 0.57532(5) 0.28619(7) 0.93187(4) 0.02500(17) Uani 1 1 d . . .
C22 C 0.53320(6) 0.20157(9) 0.96059(5) 0.0268(2) Uani 1 1 d . . .
H22A H 0.5363 0.1265 0.9410 0.032 Uiso 1 1 calc R . .
H22B H 0.4785 0.2235 0.9538 0.032 Uiso 1 1 calc R . .
C23 C 0.56705(6) 0.19388(9) 1.02977(5) 0.0288(2) Uani 1 1 d . . .
H23A H 0.6201 0.1642 1.0364 0.035 Uiso 1 1 calc R . .
H23B H 0.5364 0.1403 1.0493 0.035 Uiso 1 1 calc R . .
C24 C 0.56786(6) 0.31037(9) 1.06069(5) 0.0299(2) Uani 1 1 d . . .
H24A H 0.5146 0.3343 1.0603 0.036 Uiso 1 1 calc R . .
H24B H 0.5958 0.3051 1.1046 0.036 Uiso 1 1 calc R . .
C25 C 0.60625(6) 0.39873(9) 1.02692(6) 0.0319(2) Uani 1 1 d . . .
H25A H 0.6617 0.3816 1.0331 0.038 Uiso 1 1 calc R . .
H25B H 0.6007 0.4748 1.0447 0.038 Uiso 1 1 calc R . .
C26 C 0.57048(7) 0.39955(9) 0.95749(5) 0.0316(2) Uani 1 1 d . . .
H26A H 0.5161 0.4233 0.9509 0.038 Uiso 1 1 calc R . .
H26B H 0.5979 0.4545 0.9360 0.038 Uiso 1 1 calc R . .
N31 N 0.4513(2) 0.7373(4) 0.2823(2) 0.0211(2) Uani 0.50 1 d P A -1
C32 C 0.4502(3) 0.6266(2) 0.2843(3) 0.0168(6) Uani 0.50 1 d P A -1
N32 N 0.4116(3) 0.5606(3) 0.3062(3) 0.0238(5) Uani 0.50 1 d P A -1
H32A H 0.3748(19) 0.595(3) 0.3315(13) 0.029 Uiso 0.50 1 d P B -1
H32B H 0.3992(18) 0.491(3) 0.2961(15) 0.029 Uiso 0.50 1 d P C -1
N33 N 0.4968(6) 0.56824(11) 0.2527(7) 0.0171(10) Uani 0.50 1 d P A -1
O33 O 0.4977(12) 0.45155(9) 0.2485(12) 0.0229(7) Uani 0.50 1 d P A -1
C34 C 0.5435(3) 0.6243(3) 0.2227(3) 0.0168(6) Uani 0.50 1 d P A -1
N34 N 0.5928(3) 0.5658(3) 0.1846(3) 0.0238(5) Uani 0.50 1 d P A -1
H34A H 0.5852(19) 0.488(4) 0.1900(15) 0.029 Uiso 0.50 1 d P D -1
H34B H 0.6355(19) 0.596(3) 0.1904(13) 0.029 Uiso 0.50 1 d P E -1
C35 C 0.5456(3) 0.7443(4) 0.2193(3) 0.0211(2) Uani 0.50 1 d P A -1
H35 H 0.5769 0.7842 0.1965 0.025 Uiso 0.50 1 calc PR A -1
C36 C 0.4983(8) 0.79751(13) 0.2518(8) 0.0195(7) Uani 0.50 1 d P A -1
N41 N 0.4937(2) 0.91332(12) 0.25803(14) 0.0200(5) Uani 0.50 1 d P A -1
C42 C 0.43763(11) 0.95946(16) 0.29173(9) 0.0221(2) Uani 0.50 1 d P A -1
H42A H 0.4346 0.9089 0.3271 0.027 Uiso 0.50 1 calc PR A -1
H42B H 0.3864 0.9613 0.2635 0.027 Uiso 0.50 1 calc PR A -1
C43 C 0.45890(11) 1.07792(17) 0.31591(10) 0.0253(3) Uani 0.50 1 d P A -1
H43A H 0.5069 1.0749 0.3482 0.030 Uiso 0.50 1 calc PR A -1
H43B H 0.4179 1.1085 0.3354 0.030 Uiso 0.50 1 calc PR A -1
C44 C 0.46989(13) 1.1564(2) 0.26326(11) 0.0276(4) Uani 0.50 1 d P A -1
H44A H 0.4839 1.2335 0.2798 0.033 Uiso 0.50 1 calc PR A -1
H44B H 0.4214 1.1619 0.2316 0.033 Uiso 0.50 1 calc PR A -1
C45 C 0.53336(13) 1.1093(2) 0.23345(11) 0.0253(3) Uani 0.50 1 d P A -1
H45A H 0.5380 1.1574 0.1975 0.030 Uiso 0.50 1 calc PR A -1
H45B H 0.5828 1.1125 0.2640 0.030 Uiso 0.50 1 calc PR A -1
C46 C 0.51751(11) 0.98752(16) 0.21167(9) 0.0221(2) Uani 0.50 1 d P A -1
H46A H 0.4767 0.9876 0.1733 0.027 Uiso 0.50 1 calc PR A -1
H46B H 0.5644 0.9557 0.2010 0.027 Uiso 0.50 1 calc PR A -1
C51 C 0.69057(5) 0.20008(7) 0.59162(4) 0.01664(15) Uani 1 1 d . . .
C57 C 0.72129(5) 0.20799(7) 0.66011(4) 0.01696(15) Uani 1 1 d . . .
O51 O 0.74242(4) 0.11459(5) 0.68963(3) 0.02112(13) Uani 1 1 d . . .
O52 O 0.72710(4) 0.30229(5) 0.68622(3) 0.02132(13) Uani 1 1 d . . .
C52 C 0.67359(5) 0.09596(8) 0.56136(4) 0.02092(17) Uani 1 1 d . . .
H52 H 0.6802 0.0277 0.5849 0.025 Uiso 1 1 calc R . .
C53 C 0.64728(6) 0.09116(8) 0.49743(4) 0.02299(18) Uani 1 1 d . . .
H53 H 0.6355 0.0200 0.4773 0.028 Uiso 1 1 calc R . .
C54 C 0.63813(5) 0.19129(8) 0.46264(4) 0.01949(17) Uani 1 1 d . . .
O54 O 0.61377(4) 0.18218(6) 0.39991(3) 0.02585(15) Uani 1 1 d . . .
H54 H 0.6126(8) 0.2510(13) 0.3832(7) 0.031 Uiso 1 1 d . . .
C55 C 0.65415(5) 0.29579(7) 0.49218(4) 0.01832(16) Uani 1 1 d . . .
H55 H 0.6473 0.3641 0.4686 0.022 Uiso 1 1 calc R . .
C56 C 0.68008(5) 0.29937(7) 0.55612(4) 0.01766(16) Uani 1 1 d . . .
H56 H 0.6909 0.3707 0.5762 0.021 Uiso 1 1 calc R . .
H13 H 0.7637(7) 0.1306(10) 0.7591(6) 0.021 Uiso 1 1 d . . .

loop_
_atom_site_aniso_label
_atom_site_aniso_U_11
_atom_site_aniso_U_22
_atom_site_aniso_U_33
_atom_site_aniso_U_23
_atom_site_aniso_U_13
_atom_site_aniso_U_12
O1S 0.0254(3) 0.0227(3) 0.0211(3) 0.0033(3) 0.0030(3) 0.0037(3)
N11 0.0249(3) 0.0153(3) 0.0241(4) 0.0002(3) 0.0051(3) 0.0012(3)
C12 0.0227(4) 0.0144(4) 0.0198(4) 0.0022(3) 0.0006(3) 0.0008(3)
N12 0.0299(4) 0.0131(3) 0.0346(5) 0.0019(3) 0.0097(3) 0.0023(3)
N13 0.0267(3) 0.0139(3) 0.0177(3) -0.0001(3) 0.0058(3) 0.0015(3)
O13 0.0246(3) 0.0202(3) 0.0185(3) -0.0009(2) 0.0049(2) 0.0040(2)
C14 0.0315(4) 0.0139(4) 0.0150(4) 0.0002(3) 0.0033(3) -0.0011(3)
N14 0.0492(5) 0.0157(4) 0.0239(4) -0.0014(3) 0.0177(4) -0.0048(3)
C15 0.0333(4) 0.0127(4) 0.0193(4) -0.0002(3) 0.0071(3) 0.0007(3)
C16 0.0240(4) 0.0152(4) 0.0191(4) -0.0002(3) 0.0020(3) 0.0022(3)
N21 0.0286(4) 0.0191(4) 0.0285(4) -0.0030(3) 0.0085(3) 0.0027(3)
C22 0.0239(4) 0.0271(5) 0.0304(5) -0.0071(4) 0.0080(4) -0.0044(4)
C23 0.0311(5) 0.0249(5) 0.0310(5) -0.0012(4) 0.0082(4) -0.0018(4)
C24 0.0316(5) 0.0300(5) 0.0275(5) -0.0063(4) 0.0045(4) -0.0007(4)
C25 0.0338(5) 0.0248(5) 0.0378(6) -0.0106(4) 0.0092(4) -0.0033(4)
C26 0.0423(6) 0.0188(4) 0.0359(6) -0.0021(4) 0.0134(4) 0.0075(4)
N31 0.0221(4) 0.0165(6) 0.0257(5) 0.0047(14) 0.0069(3) -0.0050(13)
C32 0.0170(8) 0.0171(4) 0.0179(12) -0.0012(9) 0.0072(7) 0.0047(10)
N32 0.0278(6) 0.0174(4) 0.0319(14) -0.0012(8) 0.0194(7) 0.0031(9)
N33 0.0167(14) 0.0127(5) 0.022(2) 0.0040(18) 0.0048(13) -0.0047(16)
O33 0.0233(17) 0.0109(4) 0.0308(19) 0.003(3) -0.0024(14) 0.003(2)
C34 0.0170(8) 0.0171(4) 0.0179(12) -0.0012(9) 0.0072(7) 0.0047(10)
N34 0.0278(6) 0.0174(4) 0.0319(14) -0.0012(8) 0.0194(7) 0.0031(9)
C35 0.0221(4) 0.0165(6) 0.0257(5) 0.0047(14) 0.0069(3) -0.0050(13)
C36 0.0216(11) 0.0149(6) 0.0203(15) -0.005(3) 0.0006(9) 0.008(3)
N41 0.0234(12) 0.0142(5) 0.0235(16) 0.0009(6) 0.0079(8) -0.0021(7)
C42 0.0263(6) 0.0173(6) 0.0240(6) 0.0000(5) 0.0080(5) -0.0006(5)
C43 0.0271(6) 0.0181(6) 0.0291(7) -0.0014(6) 0.0022(5) -0.0016(5)
C44 0.0348(10) 0.0147(9) 0.0316(11) 0.0028(9) 0.0030(8) -0.0042(8)
C45 0.0271(6) 0.0181(6) 0.0291(7) -0.0014(6) 0.0022(5) -0.0016(5)
C46 0.0263(6) 0.0173(6) 0.0240(6) 0.0000(5) 0.0080(5) -0.0006(5)
C51 0.0190(3) 0.0144(4) 0.0169(4) 0.0008(3) 0.0048(3) 0.0013(3)
C57 0.0185(3) 0.0164(4) 0.0170(4) 0.0013(3) 0.0061(3) 0.0015(3)
O51 0.0303(3) 0.0164(3) 0.0172(3) 0.0025(2) 0.0063(2) 0.0044(2)
O52 0.0293(3) 0.0157(3) 0.0188(3) -0.0010(2) 0.0048(2) 0.0008(2)
C52 0.0290(4) 0.0144(4) 0.0192(4) 0.0018(3) 0.0046(3) 0.0008(3)
C53 0.0333(4) 0.0145(4) 0.0202(4) -0.0014(3) 0.0036(3) 0.0002(3)
C54 0.0240(4) 0.0174(4) 0.0166(4) -0.0001(3) 0.0034(3) 0.0028(3)
O54 0.0411(4) 0.0192(3) 0.0153(3) -0.0007(2) 0.0016(3) 0.0040(3)
C55 0.0218(4) 0.0145(4) 0.0186(4) 0.0021(3) 0.0042(3) 0.0025(3)
C56 0.0198(3) 0.0142(4) 0.0189(4) -0.0006(3) 0.0040(3) 0.0009(3)

loop_
_atom_type_symbol
_atom_type_description
_atom_type_scat_dispersion_real
_atom_type_scat_dispersion_imag
_atom_type_scat_source
C C 0.0033 0.0016 'International Tables Vol C Tables 4.2.6.8 and 6.1.1.4'
H H 0.0000 0.0000 'International Tables Vol C Tables 4.2.6.8 and 6.1.1.4'
N N 0.0061 0.0033 'International Tables Vol C Tables 4.2.6.8 and 6.1.1.4'
O O 0.0106 0.0060 'International Tables Vol C Tables 4.2.6.8 and 6.1.1.4'

loop_
_geom_angle_atom_site_label_1
_geom_angle_atom_site_label_2
_geom_angle_atom_site_label_3
_geom_angle
H1A O1S H1B 103.6(12)
C12 N11 C16 118.62(8)
N11 C12 N12 120.43(9)
N11 C12 N13 122.19(8)
N12 C12 N13 117.38(8)
C12 N12 H12A 118.8(9)
C12 N12 H12B 122.6(10)
H12A N12 H12B 118.5(13)
C12 N13 C14 120.61(8)
C12 N13 O13 118.72(7)
C14 N13 O13 119.91(7)
N13 O13 H13 108.0(7)
N14 C14 C15 124.91(9)
N14 C14 N13 116.52(8)
C15 C14 N13 118.55(8)
C14 N14 H14A 114.6(9)
C14 N14 H14B 116.1(9)
H14A N14 H14B 120.0(13)
C14 C15 C16 118.64(8)
C14 C15 H15 120.7
C16 C15 H15 120.7
N21 C16 N11 116.22(8)
N21 C16 C15 122.48(8)
N11 C16 C15 121.30(8)
C16 N21 C26 123.34(9)
C16 N21 C22 121.92(8)
C26 N21 C22 112.18(8)
N21 C22 C23 109.91(8)
N21 C22 H22A 109.7
C23 C22 H22A 109.7
N21 C22 H22B 109.7
C23 C22 H22B 109.7
H22A C22 H22B 108.2
C22 C23 C24 110.89(9)
C22 C23 H23A 109.5
C24 C23 H23A 109.5
C22 C23 H23B 109.5
C24 C23 H23B 109.5
H23A C23 H23B 108.0
C25 C24 C23 111.04(9)
C25 C24 H24A 109.4
C23 C24 H24A 109.4
C25 C24 H24B 109.4
C23 C24 H24B 109.4
H24A C24 H24B 108.0
C24 C25 C26 110.88(9)
C24 C25 H25A 109.5
C26 C25 H25A 109.5
C24 C25 H25B 109.5
C26 C25 H25B 109.5
H25A C25 H25B 108.1
N21 C26 C25 109.53(9)
N21 C26 H26A 109.8
C25 C26 H26A 109.8
N21 C26 H26B 109.8
C25 C26 H26B 109.8
H26A C26 H26B 108.2
C32 N31 C36 123.1(5)
N32 C32 N31 132.3(5)
N32 C32 N33 109.8(4)
N31 C32 N33 117.8(6)
C32 N32 H32A 116.7(19)
C32 N32 H32B 130(3)
H32A N32 H32B 111(3)
C34 N33 C32 120.52(13)
C34 N33 O33 116.2(14)
C32 N33 O33 123.3(14)
N33 C34 C35 123.0(6)
N33 C34 N34 123.1(4)
C35 C34 N34 113.7(4)
C34 N34 H34A 105(2)
C34 N34 H34B 110(2)
H34A N34 H34B 124(3)
C36 C35 C34 113.8(5)
C36 C35 H35 123.1
C34 C35 H35 123.1
C35 C36 N41 124.3(9)
C35 C36 N31 121.73(14)
N41 C36 N31 114.0(9)
C36 N41 C42 118.6(6)
C36 N41 C46 119.2(7)
C42 N41 C46 117.17(17)
N41 C42 C43 111.79(17)
N41 C42 H42A 109.3
C43 C42 H42A 109.3
N41 C42 H42B 109.3
C43 C42 H42B 109.3
H42A C42 H42B 107.9
C42 C43 C44 110.79(17)
C42 C43 H43A 109.5
C44 C43 H43A 109.5
C42 C43 H43B 109.5
C44 C43 H43B 109.5
H43A C43 H43B 108.1
C43 C44 C45 109.38(17)
C43 C44 H44A 109.8
C45 C44 H44A 109.8
C43 C44 H44B 109.8
C45 C44 H44B 109.8
H44A C44 H44B 108.2
C46 C45 C44 111.86(16)
C46 C45 H45A 109.2
C44 C45 H45A 109.2
C46 C45 H45B 109.2
C44 C45 H45B 109.2
H45A C45 H45B 107.9
N41 C46 C45 113.82(17)
N41 C46 H46A 108.8
C45 C46 H46A 108.8
N41 C46 H46B 108.8
C45 C46 H46B 108.8
H46A C46 H46B 107.7
C56 C51 C52 118.62(8)
C56 C51 C57 119.26(8)
C52 C51 C57 122.10(8)
O52 C57 O51 122.76(8)
O52 C57 C51 119.87(8)
O51 C57 C51 117.35(7)
C53 C52 C51 120.76(8)
C53 C52 H52 119.6
C51 C52 H52 119.6
C52 C53 C54 119.77(8)
C52 C53 H53 120.1
C54 C53 H53 120.1
O54 C54 C55 122.19(8)
O54 C54 C53 117.66(8)
C55 C54 C53 120.15(8)
C54 O54 H54 108.8(9)
C56 C55 C54 119.47(8)
C56 C55 H55 120.3
C54 C55 H55 120.3
C55 C56 C51 121.23(8)
C55 C56 H56 119.4
C51 C56 H56 119.4

loop_
_geom_bond_atom_site_label_1
_geom_bond_atom_site_label_2
_geom_bond_distance
O1S H1A 0.875(14)
O1S H1B 0.890(14)
N11 C12 1.3225(12)
N11 C16 1.3597(12)
C12 N12 1.3309(12)
C12 N13 1.3675(12)
N12 H12A 0.907(14)
N12 H12B 0.817(14)
N13 C14 1.3727(12)
N13 O13 1.3839(10)
O13 H13 0.994(12)
C14 N14 1.3444(12)
C14 C15 1.3714(13)
N14 H14A 0.905(15)
N14 H14B 0.896(15)
C15 C16 1.4082(13)
C15 H15 0.9500
C16 N21 1.3481(12)
N21 C26 1.4583(13)
N21 C22 1.4687(13)
C22 C23 1.5151(15)
C22 H22A 0.9900
C22 H22B 0.9900
C23 C24 1.5295(15)
C23 H23A 0.9900
C23 H23B 0.9900
C24 C25 1.5226(16)
C24 H24A 0.9900
C24 H24B 0.9900
C25 C26 1.5243(16)
C25 H25A 0.9900
C25 H25B 0.9900
C26 H26A 0.9900
C26 H26B 0.9900
N31 C32 1.305(5)
N31 C36 1.377(13)
C32 N32 1.204(8)
C32 N33 1.376(13)
N32 H32A 1.03(3)
N32 H32B 0.87(4)
N33 C34 1.340(13)
N33 O33 1.377(3)
C34 C35 1.416(6)
C34 N34 1.504(9)
N34 H34A 0.93(4)
N34 H34B 0.83(3)
C35 C36 1.367(13)
C35 H35 0.9500
C36 N41 1.375(3)
N41 C42 1.470(3)
N41 C46 1.471(2)
C42 C43 1.512(3)
C42 H42A 0.9900
C42 H42B 0.9900
C43 C44 1.526(3)
C43 H43A 0.9900
C43 H43B 0.9900
C44 C45 1.528(3)
C44 H44A 0.9900
C44 H44B 0.9900
C45 C46 1.519(3)
C45 H45A 0.9900
C45 H45B 0.9900
C46 H46A 0.9900
C46 H46B 0.9900
C51 C56 1.3960(12)
C51 C52 1.3970(12)
C51 C57 1.4919(12)
C57 O52 1.2441(11)
C57 O51 1.2917(11)
C52 C53 1.3851(13)
C52 H52 0.9500
C53 C54 1.3959(13)
C53 H53 0.9500
C54 O54 1.3592(11)
C54 C55 1.3923(12)
O54 H54 0.888(15)
C55 C56 1.3838(12)
C55 H55 0.9500
C56 H56 0.9500

loop_
_geom_hbond_atom_site_label_D
_geom_hbond_atom_site_label_H
_geom_hbond_atom_site_label_A
_geom_hbond_distance_DH
_geom_hbond_distance_HA
_geom_hbond_distance_DA
_geom_hbond_angle_DHA
_geom_hbond_site_symmetry_A
O13 H13 O51 0.994(12) 1.505(13) 2.4915(9) 171.0(11) .
O54 H54 O1S 0.888(15) 1.760(15) 2.6477(10) 176.4(14) .
O1S H1A O33 0.875(14) 1.83(2) 2.70(2) 174.3(13) .
O1S H1B O51 0.890(14) 2.044(14) 2.9189(10) 167.3(12) 7_656
N12 H12A O54 0.907(14) 2.046(14) 2.9485(12) 173.1(12) 6_556
N12 H12B O52 0.817(14) 2.245(14) 2.8665(11) 133.3(12) 4_646
N14 H14B O51 0.896(15) 2.067(16) 2.9520(11) 169.1(13) 4_656
N32 H32A O52 1.03(3) 2.15(3) 2.989(4) 137(2) 5_666
N34 H34B O52 0.83(3) 2.04(3) 2.850(4) 165(3) 6_565

loop_
_geom_torsion_atom_site_label_1
_geom_torsion_atom_site_label_2
_geom_torsion_atom_site_label_3
_geom_torsion_atom_site_label_4
_geom_torsion
C16 N11 C12 N12 178.53(9)
C16 N11 C12 N13 -1.23(13)
N11 C12 N13 C14 3.30(13)
N12 C12 N13 C14 -176.47(8)
N11 C12 N13 O13 173.26(8)
N12 C12 N13 O13 -6.51(12)
C12 N13 C14 N14 175.82(8)
O13 N13 C14 N14 5.98(12)
C12 N13 C14 C15 -2.64(13)
O13 N13 C14 C15 -172.48(8)
N14 C14 C15 C16 -178.19(9)
N13 C14 C15 C16 0.13(13)
C12 N11 C16 N21 177.99(8)
C12 N11 C16 C15 -1.37(13)
C14 C15 C16 N21 -177.42(9)
C14 C15 C16 N11 1.91(14)
N11 C16 N21 C26 166.17(9)
C15 C16 N21 C26 -14.47(15)
N11 C16 N21 C22 5.76(13)
C15 C16 N21 C22 -174.88(9)
C16 N21 C22 C23 101.06(10)
C26 N21 C22 C23 -61.34(11)
N21 C22 C23 C24 55.60(11)
C22 C23 C24 C25 -52.30(12)
C23 C24 C25 C26 52.60(12)
C16 N21 C26 C25 -100.65(11)
C22 N21 C26 C25 61.45(11)
C24 C25 C26 N21 -56.44(12)
C36 N31 C32 N32 -176.6(10)
C36 N31 C32 N33 -2.0(12)
N32 C32 N33 C34 178.0(8)
N31 C32 N33 C34 2.3(15)
N32 C32 N33 O33 -0.7(17)
N31 C32 N33 O33 -176.4(14)
C32 N33 C34 C35 -2.9(16)
O33 N33 C34 C35 175.9(12)
C32 N33 C34 N34 -176.8(6)
O33 N33 C34 N34 2.0(17)
N33 C34 C35 C36 3.0(12)
N34 C34 C35 C36 177.4(8)
C34 C35 C36 N41 176.3(10)
C34 C35 C36 N31 -2.6(16)
C32 N31 C36 C35 2.3(18)
C32 N31 C36 N41 -176.7(7)
C35 C36 N41 C42 177.0(9)
N31 C36 N41 C42 -4.0(14)
C35 C36 N41 C46 22.9(16)
N31 C36 N41 C46 -158.1(8)
C36 N41 C42 C43 158.2(8)
C46 N41 C42 C43 -47.2(3)
N41 C42 C43 C44 54.7(3)
C42 C43 C44 C45 -59.3(2)
C43 C44 C45 C46 55.1(2)
C36 N41 C46 C45 -162.1(7)
C42 N41 C46 C45 43.4(4)
C44 C45 C46 N41 -46.9(3)
C56 C51 C57 O52 10.05(12)
C52 C51 C57 O52 -171.56(8)
C56 C51 C57 O51 -168.53(8)
C52 C51 C57 O51 9.86(12)
C56 C51 C52 C53 0.33(13)
C57 C51 C52 C53 -178.07(8)
C51 C52 C53 C54 0.52(14)
C52 C53 C54 O54 178.59(9)
C52 C53 C54 C55 -1.08(14)
O54 C54 C55 C56 -178.86(8)
C53 C54 C55 C56 0.79(13)
C54 C55 C56 C51 0.06(13)
C52 C51 C56 C55 -0.62(13)
C57 C51 C56 C55 177.82(8)
